data_7720233
loop_
_publ_author_name
'Rubtsova, Irina K.'
'Yambulatov, Dmitriy S.'
'Shmelev, Maxim A.'
'Voronina, Julia K.'
'Goloveshkin, Alexander S.'
'Babeshkin, Konstantin A.'
'Efimov, Nikolay N.'
'Matiukhina, Anna K.'
'Nikolaevskii, Stanislav A.'
'Kiskin, Mikhail A.'
'Eremenko, Igor L.'

_publ_section_title
;
 The influence of the coordination environment of cobalt(II) ions on the
 magnetic properties of heterometallic complexes with a
 {Co<sub>2</sub>Li<sub>2</sub>} metal core.
;
_journal_issue 7
_journal_name_full 'Dalton transactions (Cambridge, England : 2003)'
_journal_page_first 2883
_journal_page_last 2892
_journal_paper_doi 10.1039/d5dt02560e
_journal_volume 55
_journal_year 2026
_chemical_formula_moiety 'C66 H38 Co2 Li2 N8 O12'
_chemical_formula_sum 'C66 H38 Co2 Li2 N8 O12'
_chemical_formula_weight 1266.78
_space_group_crystal_system triclinic
_space_group_IT_number 2
_space_group_name_Hall '-P 1'
_space_group_name_H-M_alt 'P -1'
_atom_sites_solution_hydrogens geom
_audit_creation_date 2021-03-10
_audit_creation_method
;
Olex2 1.3
(compiled 2020.11.12 svn.r5f609507 for OlexSys, GUI svn.r6257)
;
_audit_update_record
;
2024-03-15 deposited with the CCDC.	2026-01-13 downloaded from the CCDC.
;
_cell_angle_alpha 72.09(2)
_cell_angle_beta 77.39(2)
_cell_angle_gamma 73.39(3)
_cell_formula_units_Z 1
_cell_length_a 10.648(10)
_cell_length_b 10.726(11)
_cell_length_c 13.592(15)
_cell_measurement_reflns_used 4878
_cell_measurement_temperature 100.0
_cell_measurement_theta_max 29.77
_cell_measurement_theta_min 2.50
_cell_volume 1401(2)
_computing_cell_refinement 'SAINT V8.40A (Bruker, 2019)'
_computing_data_reduction 'SAINT V8.40A (Bruker, 2019)'
_computing_molecular_graphics 'Olex2 1.3 (Dolomanov et al., 2009)'
_computing_publication_material 'Olex2 1.3 (Dolomanov et al., 2009)'
_computing_structure_refinement 'XL  (Sheldrick, 2008)'
_diffrn_ambient_temperature 100.0
_diffrn_measured_fraction_theta_full 0.979
_diffrn_measured_fraction_theta_max 0.979
_diffrn_measurement_device_type 'Bruker APEX-II CCD'
_diffrn_measurement_method '\f and \w scans'
_diffrn_radiation_type MoK\a
_diffrn_radiation_wavelength 0.71073
_diffrn_reflns_av_unetI/netI 0.0803
_diffrn_reflns_Laue_measured_fraction_full 0.979
_diffrn_reflns_Laue_measured_fraction_max 0.979
_diffrn_reflns_limit_h_max 12
_diffrn_reflns_limit_h_min -12
_diffrn_reflns_limit_k_max 12
_diffrn_reflns_limit_k_min -12
_diffrn_reflns_limit_l_max 16
_diffrn_reflns_limit_l_min -16
_diffrn_reflns_number 9358
_diffrn_reflns_point_group_measured_fraction_full 0.979
_diffrn_reflns_point_group_measured_fraction_max 0.979
_diffrn_reflns_theta_full 25.000
_diffrn_reflns_theta_max 25.000
_diffrn_reflns_theta_min 1.591
_diffrn_source_current 1.4
_diffrn_source_power 0.07
_diffrn_source_voltage 50.0
_diffrn_standards_number 0
_exptl_absorpt_coefficient_mu 0.668
_exptl_absorpt_correction_T_max 0.3812
_exptl_absorpt_correction_T_min 0.3051
_exptl_absorpt_correction_type multi-scan
_exptl_absorpt_process_details
;
SADABS-2016/2 (Bruker,2016/2) was used for absorption correction.
wR2(int) was 0.0996 before and 0.0628 after correction.
The Ratio of minimum to maximum transmission is 0.8004.
The \l/2 correction factor is Not present.
;
_exptl_crystal_colour red
_exptl_crystal_density_diffrn 1.501
_exptl_crystal_description prizm
_exptl_crystal_F_000 646
_exptl_crystal_size_max 0.12
_exptl_crystal_size_mid 0.11
_exptl_crystal_size_min 0.1
_refine_diff_density_max 2.160
_refine_diff_density_min -1.675
_refine_diff_density_rms 0.181
_refine_ls_extinction_method none
_refine_ls_goodness_of_fit_ref 1.059
_refine_ls_hydrogen_treatment constr
_refine_ls_matrix_type full
_refine_ls_number_parameters 401
_refine_ls_number_reflns 9358
_refine_ls_number_restraints 0
_refine_ls_restrained_S_all 1.059
_refine_ls_R_factor_all 0.0956
_refine_ls_R_factor_gt 0.0877
_refine_ls_shift/su_max 0.000
_refine_ls_shift/su_mean 0.000
_refine_ls_structure_factor_coef Fsqd
_refine_ls_weighting_details 'w=1/[\s^2^(Fo^2^)+18.7585P] where P=(Fo^2^+2Fc^2^)/3'
_refine_ls_weighting_scheme calc
_refine_ls_wR_factor_gt 0.2404
_refine_ls_wR_factor_ref 0.2436
_reflns_Friedel_coverage 0.000
_reflns_number_gt 8255
_reflns_number_total 9358
_reflns_threshold_expression 'I > 2\s(I)'
_cod_data_source_file d5dt02560e2.cif
_cod_data_source_block a_a
_cod_original_cell_volume 1401(3)
_cod_database_code 7720233
_shelx_shelxl_version_number 2014/7
_shelx_space_group_comment
;
The symmetry employed for this shelxl refinement is uniquely defined
by the following loop, which should always be used as a source of
symmetry information in preference to the above space-group names.
They are only intended as comments.
;
_shelx_estimated_absorpt_t_max 0.936
_shelx_estimated_absorpt_t_min 0.924
_olex2_refinement_description
;
1. Twinned data refinement
 Scales: 0.600(4)
 0.400(4)
2. Fixed Uiso
 At 1.2 times of:
  All C(H) groups
3. Uiso/Uaniso restraints and constraints
Uanis(C31) = Uanis(C30)
4.a Aromatic/amide H refined with riding coordinates:
 C3(H3), C5(H5), C6(H6), C7(H7), C11(H11), C13(H13), C14(H14), C15(H15),
 C19(H19), C21(H21), C22(H22), C23(H23), C25(H25), C26(H26), C27(H27), C29(H29),
  C30(H30), C31(H31), C32(H32)
;
_olex2_submission_special_instructions 'No special instructions were received'

loop_
_space_group_symop_operation_xyz
'x, y, z'
'-x, -y, -z'

loop_
_atom_site_label
_atom_site_type_symbol
_atom_site_fract_x
_atom_site_fract_y
_atom_site_fract_z
_atom_site_U_iso_or_equiv
_atom_site_adp_type
_atom_site_occupancy
_atom_site_site_symmetry_order
_atom_site_calc_flag
_atom_site_refinement_flags_posn
_atom_site_refinement_flags_adp
_atom_site_refinement_flags_occupancy
_atom_site_disorder_assembly
_atom_site_disorder_group
Co1 Co 0.38396(11) 0.74479(11) 0.22749(8) 0.0150(3) Uani 1 1 d . . . . .
Li1 Li 0.4603(14) 0.4840(15) 0.4140(10) 0.018(3) Uani 1 1 d . . . . .
N1 N 0.3307(7) 0.9114(7) 0.1079(5) 0.0175(15) Uani 1 1 d . . . . .
N2 N 0.9216(8) -0.0289(9) 0.1507(7) 0.036(2) Uani 1 1 d . . . . .
N3 N 0.5747(8) 0.8080(9) 0.7987(6) 0.035(2) Uani 1 1 d . . . . .
N4 N -0.0949(9) 0.1416(9) 0.5288(7) 0.041(2) Uani 1 1 d . . . . .
O1 O 0.5136(6) 0.6263(6) 0.1496(4) 0.0241(14) Uani 1 1 d . . . . .
O2 O 0.5717(6) 0.4547(6) 0.2876(4) 0.0212(14) Uani 1 1 d . . . . .
O3 O 0.4801(6) 0.8063(6) 0.3060(4) 0.0222(14) Uani 1 1 d . . . . .
O4 O 0.4804(6) 0.6384(6) 0.4531(4) 0.0189(13) Uani 1 1 d . . . . .
O5 O 0.2168(6) 0.6895(6) 0.2745(4) 0.0233(14) Uani 1 1 d . . . . .
O6 O 0.2876(6) 0.4999(6) 0.3943(5) 0.0250(14) Uani 1 1 d . . . . .
C1 C 0.5776(8) 0.5065(9) 0.1916(7) 0.0208(19) Uani 1 1 d . . . . .
C2 C 0.6621(8) 0.4285(9) 0.1172(6) 0.0179(18) Uani 1 1 d . . . . .
C3 C 0.7258(8) 0.2962(9) 0.1535(7) 0.0219(19) Uani 1 1 d . . . . .
H3 H 0.7162 0.2541 0.2264 0.026 Uiso 1 1 calc R U . . .
C4 C 0.8054(8) 0.2222(9) 0.0833(7) 0.0207(19) Uani 1 1 d . . . . .
C5 C 0.8188(9) 0.2846(10) -0.0245(7) 0.026(2) Uani 1 1 d . . . . .
H5 H 0.8721 0.2352 -0.0723 0.031 Uiso 1 1 calc R U . . .
C6 C 0.7547(10) 0.4176(10) -0.0611(8) 0.033(2) Uani 1 1 d . . . . .
H6 H 0.7648 0.4598 -0.1340 0.039 Uiso 1 1 calc R U . . .
C7 C 0.6753(9) 0.4904(9) 0.0081(7) 0.023(2) Uani 1 1 d . . . . .
H7 H 0.6299 0.5813 -0.0176 0.028 Uiso 1 1 calc R U . . .
C8 C 0.8703(9) 0.0816(10) 0.1212(7) 0.027(2) Uani 1 1 d . . . . .
C9 C 0.5072(8) 0.7479(9) 0.3983(6) 0.0189(19) Uani 1 1 d . . . . .
C10 C 0.5792(8) 0.8170(8) 0.4431(6) 0.0152(17) Uani 1 1 d . . . . .
C11 C 0.5562(9) 0.7985(9) 0.5504(6) 0.0217(19) Uani 1 1 d . . . . .
H11 H 0.4945 0.7480 0.5928 0.026 Uiso 1 1 calc R U . . .
C12 C 0.6245(9) 0.8549(8) 0.5956(6) 0.0199(19) Uani 1 1 d . . . . .
C13 C 0.7174(9) 0.9266(9) 0.5343(7) 0.023(2) Uani 1 1 d . . . . .
H13 H 0.7639 0.9648 0.5651 0.028 Uiso 1 1 calc R U . . .
C14 C 0.7404(9) 0.9410(9) 0.4276(7) 0.025(2) Uani 1 1 d . . . . .
H14 H 0.8055 0.9870 0.3852 0.030 Uiso 1 1 calc R U . . .
C15 C 0.6690(8) 0.8888(9) 0.3814(7) 0.0215(19) Uani 1 1 d . . . . .
H15 H 0.6825 0.9029 0.3077 0.026 Uiso 1 1 calc R U . . .
C16 C 0.5987(9) 0.8316(9) 0.7077(7) 0.026(2) Uani 1 1 d . . . . .
C17 C 0.2045(8) 0.5785(8) 0.3395(6) 0.0177(18) Uani 1 1 d . . . . .
C18 C 0.0754(8) 0.5380(9) 0.3496(6) 0.0192(19) Uani 1 1 d . . . . .
C19 C 0.0605(8) 0.4145(9) 0.4088(6) 0.0189(19) Uani 1 1 d . . . . .
H19 H 0.1305 0.3539 0.4446 0.023 Uiso 1 1 calc R U . . .
C20 C -0.0574(9) 0.3750(9) 0.4178(7) 0.022(2) Uani 1 1 d . . . . .
C21 C -0.1602(9) 0.4662(10) 0.3664(7) 0.028(2) Uani 1 1 d . . . . .
H21 H -0.2408 0.4413 0.3720 0.034 Uiso 1 1 calc R U . . .
C22 C -0.1453(9) 0.5917(10) 0.3076(7) 0.031(2) Uani 1 1 d . . . . .
H22 H -0.2162 0.6533 0.2733 0.037 Uiso 1 1 calc R U . . .
C23 C -0.0270(8) 0.6304(9) 0.2974(7) 0.023(2) Uani 1 1 d . . . . .
H23 H -0.0165 0.7171 0.2562 0.028 Uiso 1 1 calc R U . . .
C24 C -0.0769(10) 0.2456(10) 0.4803(8) 0.030(2) Uani 1 1 d . . . . .
C25 C 0.3880(9) 0.9125(9) 0.0103(6) 0.022(2) Uani 1 1 d . . . . .
H25 H 0.4447 0.8311 -0.0025 0.026 Uiso 1 1 calc R U . . .
C26 C 0.3697(10) 1.0254(10) -0.0737(7) 0.029(2) Uani 1 1 d . . . . .
H26 H 0.4126 1.0209 -0.1420 0.035 Uiso 1 1 calc R U . . .
C27 C 0.2878(9) 1.1447(10) -0.0563(7) 0.029(2) Uani 1 1 d . . . . .
H27 H 0.2767 1.2239 -0.1125 0.034 Uiso 1 1 calc R U . . .
C28 C 0.2205(8) 1.1491(9) 0.0450(7) 0.0214(19) Uani 1 1 d . . . . .
C29 C 0.1365(10) 1.2646(10) 0.0688(8) 0.034(2) Uani 1 1 d . . . . .
H29 H 0.1224 1.3463 0.0152 0.040 Uiso 1 1 calc R U . . .
C30 C 0.0736(10) 1.2628(10) 0.1685(8) 0.0310(16) Uani 1 1 d . . . . .
H30 H 0.0167 1.3430 0.1834 0.037 Uiso 1 1 calc R U . . .
C31 C 0.0934(9) 1.1416(10) 0.2493(8) 0.0310(16) Uani 1 1 d . . . . .
H31 H 0.0485 1.1399 0.3181 0.037 Uiso 1 1 calc R U . . .
C32 C 0.1769(8) 1.0274(9) 0.2281(7) 0.0199(18) Uani 1 1 d . . . . .
H32 H 0.1897 0.9461 0.2823 0.024 Uiso 1 1 calc R U . . .
C33 C 0.2444(8) 1.0287(9) 0.1267(7) 0.0191(18) Uani 1 1 d . . . . .

loop_
_atom_site_aniso_label
_atom_site_aniso_U_11
_atom_site_aniso_U_22
_atom_site_aniso_U_33
_atom_site_aniso_U_23
_atom_site_aniso_U_13
_atom_site_aniso_U_12
Co1 0.0231(6) 0.0145(6) 0.0091(5) -0.0025(4) -0.0033(5) -0.0067(4)
Li1 0.019(7) 0.026(8) 0.013(7) -0.003(6) -0.006(6) -0.009(6)
N1 0.025(4) 0.019(4) 0.010(3) -0.001(3) -0.005(3) -0.011(3)
N2 0.033(5) 0.030(5) 0.046(5) -0.011(4) -0.008(4) -0.005(4)
N3 0.040(5) 0.054(6) 0.019(4) -0.013(4) -0.001(4) -0.023(4)
N4 0.045(6) 0.041(6) 0.040(5) -0.016(4) 0.010(4) -0.020(5)
O1 0.028(4) 0.023(4) 0.018(3) -0.005(3) 0.002(3) -0.005(3)
O2 0.018(3) 0.034(4) 0.013(3) -0.009(3) 0.000(2) -0.007(3)
O3 0.030(4) 0.020(3) 0.015(3) 0.004(2) -0.005(3) -0.011(3)
O4 0.028(3) 0.019(3) 0.012(3) 0.000(2) -0.008(3) -0.011(3)
O5 0.028(3) 0.021(4) 0.020(3) -0.001(3) 0.004(3) -0.015(3)
O6 0.022(3) 0.026(4) 0.029(3) -0.004(3) -0.009(3) -0.007(3)
C1 0.016(4) 0.022(5) 0.026(5) -0.006(4) -0.002(4) -0.008(4)
C2 0.018(4) 0.025(5) 0.016(4) -0.010(4) -0.004(3) -0.007(4)
C3 0.017(4) 0.029(5) 0.022(5) -0.009(4) -0.003(4) -0.006(4)
C4 0.016(4) 0.019(5) 0.025(5) -0.004(4) -0.003(4) -0.002(3)
C5 0.025(5) 0.034(6) 0.024(5) -0.016(4) -0.004(4) -0.006(4)
C6 0.044(6) 0.030(6) 0.025(5) -0.011(4) 0.004(5) -0.012(5)
C7 0.029(5) 0.022(5) 0.019(4) -0.002(4) -0.002(4) -0.009(4)
C8 0.023(5) 0.030(6) 0.032(5) -0.014(4) -0.003(4) -0.007(4)
C9 0.022(5) 0.023(5) 0.013(4) -0.007(4) 0.000(4) -0.007(4)
C10 0.027(5) 0.007(4) 0.014(4) -0.003(3) -0.009(3) -0.004(3)
C11 0.024(5) 0.024(5) 0.015(4) -0.004(4) -0.001(4) -0.005(4)
C12 0.029(5) 0.016(5) 0.016(4) -0.007(4) -0.008(4) -0.003(4)
C13 0.023(5) 0.022(5) 0.029(5) -0.009(4) -0.008(4) -0.007(4)
C14 0.027(5) 0.020(5) 0.027(5) -0.006(4) 0.000(4) -0.009(4)
C15 0.021(5) 0.021(5) 0.018(4) 0.000(4) -0.005(4) -0.002(4)
C16 0.028(5) 0.027(5) 0.028(5) -0.009(4) -0.008(4) -0.010(4)
C17 0.020(4) 0.021(5) 0.013(4) -0.011(4) 0.006(4) -0.006(4)
C18 0.023(5) 0.024(5) 0.012(4) -0.008(4) 0.001(3) -0.008(4)
C19 0.017(4) 0.023(5) 0.016(4) -0.010(4) 0.005(3) -0.005(4)
C20 0.024(5) 0.027(5) 0.018(4) -0.007(4) 0.004(4) -0.014(4)
C21 0.019(5) 0.045(6) 0.026(5) -0.016(5) -0.003(4) -0.008(4)
C22 0.021(5) 0.046(7) 0.024(5) -0.007(5) -0.006(4) -0.006(4)
C23 0.021(5) 0.026(5) 0.016(4) -0.004(4) -0.001(4) 0.001(4)
C24 0.032(6) 0.034(6) 0.031(5) -0.020(5) 0.012(4) -0.017(4)
C25 0.025(5) 0.030(5) 0.016(4) -0.005(4) -0.002(4) -0.016(4)
C26 0.037(6) 0.046(7) 0.011(4) 0.000(4) -0.006(4) -0.027(5)
C27 0.031(5) 0.032(6) 0.026(5) 0.007(4) -0.017(4) -0.017(4)
C28 0.018(4) 0.026(5) 0.022(5) 0.001(4) -0.012(4) -0.010(4)
C29 0.033(6) 0.022(6) 0.047(6) 0.003(5) -0.023(5) -0.007(4)
C30 0.031(4) 0.029(4) 0.040(4) -0.018(3) -0.007(3) -0.006(3)
C31 0.031(4) 0.029(4) 0.040(4) -0.018(3) -0.007(3) -0.006(3)
C32 0.016(4) 0.022(5) 0.022(4) -0.004(4) -0.009(4) -0.002(3)
C33 0.018(4) 0.022(5) 0.019(4) -0.001(4) -0.009(4) -0.009(4)

loop_
_atom_type_symbol
_atom_type_description
_atom_type_scat_dispersion_real
_atom_type_scat_dispersion_imag
_atom_type_scat_source
C C 0.0033 0.0016 'International Tables Vol C Tables 4.2.6.8 and 6.1.1.4'
H H 0.0000 0.0000 'International Tables Vol C Tables 4.2.6.8 and 6.1.1.4'
Co Co 0.3494 0.9721 'International Tables Vol C Tables 4.2.6.8 and 6.1.1.4'
Li Li -0.0003 0.0001 'International Tables Vol C Tables 4.2.6.8 and 6.1.1.4'
N N 0.0061 0.0033 'International Tables Vol C Tables 4.2.6.8 and 6.1.1.4'
O O 0.0106 0.0060 'International Tables Vol C Tables 4.2.6.8 and 6.1.1.4'

loop_
_geom_angle_atom_site_label_1
_geom_angle_atom_site_label_2
_geom_angle_atom_site_label_3
_geom_angle
_geom_angle_site_symmetry_1
_geom_angle_site_symmetry_3
_geom_angle_publ_flag
N1 Co1 Li1 178.7(3) . . ?
O1 Co1 Li1 79.9(3) . . ?
O1 Co1 N1 100.5(3) . . ?
O1 Co1 O3 108.3(3) . . ?
O3 Co1 Li1 77.4(3) . . ?
O3 Co1 N1 103.7(3) . . ?
O5 Co1 Li1 78.5(3) . . ?
O5 Co1 N1 100.1(3) . . ?
O5 Co1 O1 111.9(3) . . ?
O5 Co1 O3 128.0(3) . . ?
Li1 Li1 Co1 118.1(7) 2_666 . ?
O2 Li1 Co1 71.4(4) . . ?
O2 Li1 Li1 126.6(9) . 2_666 ?
O2 Li1 O4 116.4(8) . 2_666 ?
O2 Li1 O4 113.5(7) . . ?
O4 Li1 Co1 72.8(4) . . ?
O4 Li1 Co1 162.7(7) 2_666 . ?
O4 Li1 Li1 44.7(4) 2_666 2_666 ?
O4 Li1 Li1 45.3(4) . 2_666 ?
O4 Li1 O4 90.0(6) . 2_666 ?
O6 Li1 Co1 72.0(5) . . ?
O6 Li1 Li1 127.2(9) . 2_666 ?
O6 Li1 O2 106.1(7) . . ?
O6 Li1 O4 113.2(8) . . ?
O6 Li1 O4 117.4(7) . 2_666 ?
C25 N1 Co1 119.8(6) . . ?
C25 N1 C33 118.5(7) . . ?
C33 N1 Co1 121.6(5) . . ?
C1 O1 Co1 124.4(5) . . ?
C1 O2 Li1 138.6(7) . . ?
C9 O3 Co1 126.2(6) . . ?
Li1 O4 Li1 90.0(6) . 2_666 ?
C9 O4 Li1 131.3(7) . . ?
C9 O4 Li1 131.1(7) . 2_666 ?
C17 O5 Co1 123.8(6) . . ?
C17 O6 Li1 138.5(7) . . ?
O1 C1 C2 115.6(8) . . ?
O2 C1 O1 124.3(8) . . ?
O2 C1 C2 120.0(8) . . ?
C3 C2 C1 120.4(8) . . ?
C3 C2 C7 119.6(8) . . ?
C7 C2 C1 120.0(8) . . ?
C2 C3 H3 119.8 . . ?
C2 C3 C4 120.4(8) . . ?
C4 C3 H3 119.8 . . ?
C3 C4 C8 120.5(8) . . ?
C5 C4 C3 119.6(8) . . ?
C5 C4 C8 119.9(8) . . ?
C4 C5 H5 120.0 . . ?
C6 C5 C4 120.1(8) . . ?
C6 C5 H5 120.0 . . ?
C5 C6 H6 119.8 . . ?
C5 C6 C7 120.4(9) . . ?
C7 C6 H6 119.8 . . ?
C2 C7 H7 120.0 . . ?
C6 C7 C2 120.0(9) . . ?
C6 C7 H7 120.0 . . ?
N2 C8 C4 179.8(13) . . ?
O3 C9 C10 116.5(7) . . ?
O4 C9 O3 124.9(8) . . ?
O4 C9 C10 118.7(7) . . ?
C11 C10 C9 117.3(8) . . ?
C15 C10 C9 121.9(7) . . ?
C15 C10 C11 120.8(8) . . ?
C10 C11 H11 120.3 . . ?
C10 C11 C12 119.3(8) . . ?
C12 C11 H11 120.3 . . ?
C11 C12 C16 117.4(8) . . ?
C13 C12 C11 120.7(8) . . ?
C13 C12 C16 121.8(8) . . ?
C12 C13 H13 120.7 . . ?
C14 C13 C12 118.7(8) . . ?
C14 C13 H13 120.7 . . ?
C13 C14 H14 119.6 . . ?
C13 C14 C15 120.9(8) . . ?
C15 C14 H14 119.6 . . ?
C10 C15 C14 119.6(8) . . ?
C10 C15 H15 120.2 . . ?
C14 C15 H15 120.2 . . ?
N3 C16 C12 176.7(10) . . ?
O5 C17 C18 116.6(8) . . ?
O6 C17 O5 126.2(8) . . ?
O6 C17 C18 117.2(8) . . ?
C19 C18 C17 120.1(8) . . ?
C19 C18 C23 120.9(8) . . ?
C23 C18 C17 119.0(8) . . ?
C18 C19 H19 119.6 . . ?
C18 C19 C20 120.8(8) . . ?
C20 C19 H19 119.6 . . ?
C19 C20 C24 122.2(9) . . ?
C21 C20 C19 118.8(9) . . ?
C21 C20 C24 118.9(8) . . ?
C20 C21 H21 119.9 . . ?
C22 C21 C20 120.2(9) . . ?
C22 C21 H21 119.9 . . ?
C21 C22 H22 119.5 . . ?
C21 C22 C23 121.0(9) . . ?
C23 C22 H22 119.5 . . ?
C18 C23 C22 118.3(9) . . ?
C18 C23 H23 120.8 . . ?
C22 C23 H23 120.8 . . ?
N4 C24 C20 178.1(11) . . ?
N1 C25 H25 118.1 . . ?
N1 C25 C26 123.7(9) . . ?
C26 C25 H25 118.1 . . ?
C25 C26 H26 120.6 . . ?
C27 C26 C25 118.9(9) . . ?
C27 C26 H26 120.6 . . ?
C26 C27 H27 119.9 . . ?
C26 C27 C28 120.1(8) . . ?
C28 C27 H27 119.9 . . ?
C27 C28 C33 117.5(8) . . ?
C29 C28 C27 123.7(9) . . ?
C29 C28 C33 118.8(8) . . ?
C28 C29 H29 119.4 . . ?
C30 C29 C28 121.2(9) . . ?
C30 C29 H29 119.4 . . ?
C29 C30 H30 120.0 . . ?
C29 C30 C31 120.0(9) . . ?
C31 C30 H30 120.0 . . ?
C30 C31 H31 120.1 . . ?
C32 C31 C30 119.8(9) . . ?
C32 C31 H31 120.1 . . ?
C31 C32 H32 119.7 . . ?
C31 C32 C33 120.6(8) . . ?
C33 C32 H32 119.7 . . ?
N1 C33 C28 121.3(8) . . ?
N1 C33 C32 119.3(7) . . ?
C32 C33 C28 119.4(8) . . ?

loop_
_geom_bond_atom_site_label_1
_geom_bond_atom_site_label_2
_geom_bond_distance
_geom_bond_site_symmetry_2
_geom_bond_publ_flag
Co1 Li1 3.186(14) . ?
Co1 N1 2.048(7) . ?
Co1 O1 1.957(6) . ?
Co1 O3 1.979(6) . ?
Co1 O5 1.949(6) . ?
Li1 Li1 2.80(3) 2_666 ?
Li1 O2 1.921(15) . ?
Li1 O4 1.966(15) . ?
Li1 O4 1.987(15) 2_666 ?
Li1 O6 1.868(15) . ?
N1 C25 1.332(10) . ?
N1 C33 1.388(11) . ?
N2 C8 1.139(12) . ?
N3 C16 1.168(12) . ?
N4 C24 1.153(12) . ?
O1 C1 1.288(10) . ?
O2 C1 1.245(10) . ?
O3 C9 1.274(10) . ?
O4 Li1 1.987(15) 2_666 ?
O4 C9 1.256(10) . ?
O5 C17 1.268(10) . ?
O6 C17 1.235(10) . ?
C1 C2 1.492(11) . ?
C2 C3 1.372(12) . ?
C2 C7 1.420(12) . ?
C3 H3 0.9500 . ?
C3 C4 1.410(12) . ?
C4 C5 1.406(12) . ?
C4 C8 1.449(12) . ?
C5 H5 0.9500 . ?
C5 C6 1.380(13) . ?
C6 H6 0.9500 . ?
C6 C7 1.392(12) . ?
C7 H7 0.9500 . ?
C9 C10 1.521(11) . ?
C10 C11 1.385(11) . ?
C10 C15 1.373(12) . ?
C11 H11 0.9500 . ?
C11 C12 1.396(12) . ?
C12 C13 1.395(12) . ?
C12 C16 1.443(12) . ?
C13 H13 0.9500 . ?
C13 C14 1.385(12) . ?
C14 H14 0.9500 . ?
C14 C15 1.398(12) . ?
C15 H15 0.9500 . ?
C17 C18 1.523(11) . ?
C18 C19 1.355(12) . ?
C18 C23 1.401(12) . ?
C19 H19 0.9500 . ?
C19 C20 1.405(12) . ?
C20 C21 1.395(13) . ?
C20 C24 1.433(13) . ?
C21 H21 0.9500 . ?
C21 C22 1.372(14) . ?
C22 H22 0.9500 . ?
C22 C23 1.403(13) . ?
C23 H23 0.9500 . ?
C25 H25 0.9500 . ?
C25 C26 1.385(12) . ?
C26 H26 0.9500 . ?
C26 C27 1.383(14) . ?
C27 H27 0.9500 . ?
C27 C28 1.414(13) . ?
C28 C29 1.389(13) . ?
C28 C33 1.421(12) . ?
C29 H29 0.9500 . ?
C29 C30 1.371(14) . ?
C30 H30 0.9500 . ?
C30 C31 1.417(14) . ?
C31 H31 0.9500 . ?
C31 C32 1.363(12) . ?
C32 H32 0.9500 . ?
C32 C33 1.406(12) . ?

loop_
_geom_torsion_atom_site_label_1
_geom_torsion_atom_site_label_2
_geom_torsion_atom_site_label_3
_geom_torsion_atom_site_label_4
_geom_torsion
_geom_torsion_site_symmetry_1
_geom_torsion_site_symmetry_2
_geom_torsion_site_symmetry_3
_geom_torsion_site_symmetry_4
_geom_torsion_publ_flag
Co1 Li1 O6 C17 -3.4(10) . . . . ?
Co1 N1 C25 C26 -172.4(7) . . . . ?
Co1 N1 C33 C28 172.1(6) . . . . ?
Co1 N1 C33 C32 -9.4(10) . . . . ?
Co1 O1 C1 O2 -5.2(12) . . . . ?
Co1 O1 C1 C2 174.4(5) . . . . ?
Co1 O3 C9 O4 2.5(12) . . . . ?
Co1 O3 C9 C10 -178.5(5) . . . . ?
Co1 O5 C17 O6 12.1(11) . . . . ?
Co1 O5 C17 C18 -167.1(5) . . . . ?
Li1 Li1 O6 C17 108.6(13) 2_666 . . . ?
Li1 O2 C1 O1 16.6(16) . . . . ?
Li1 O2 C1 C2 -163.0(9) . . . . ?
Li1 O4 C9 O3 28.0(14) . . . . ?
Li1 O4 C9 O3 168.0(8) 2_666 . . . ?
Li1 O4 C9 C10 -151.0(8) . . . . ?
Li1 O4 C9 C10 -11.1(13) 2_666 . . . ?
Li1 O6 C17 O5 -3.3(16) . . . . ?
Li1 O6 C17 C18 175.9(9) . . . . ?
N1 C25 C26 C27 0.2(14) . . . . ?
O1 C1 C2 C3 -174.6(8) . . . . ?
O1 C1 C2 C7 4.3(12) . . . . ?
O2 Li1 O6 C17 -67.1(13) . . . . ?
O2 C1 C2 C3 4.9(13) . . . . ?
O2 C1 C2 C7 -176.1(8) . . . . ?
O3 C9 C10 C11 150.2(8) . . . . ?
O3 C9 C10 C15 -33.3(12) . . . . ?
O4 Li1 O6 C17 160.9(9) 2_666 . . . ?
O4 Li1 O6 C17 58.1(13) . . . . ?
O4 C9 C10 C11 -30.7(12) . . . . ?
O4 C9 C10 C15 145.8(8) . . . . ?
O5 C17 C18 C19 172.8(7) . . . . ?
O5 C17 C18 C23 -7.5(11) . . . . ?
O6 C17 C18 C19 -6.4(11) . . . . ?
O6 C17 C18 C23 173.3(8) . . . . ?
C1 C2 C3 C4 179.8(8) . . . . ?
C1 C2 C7 C6 179.7(8) . . . . ?
C2 C3 C4 C5 -0.2(13) . . . . ?
C2 C3 C4 C8 -178.6(8) . . . . ?
C3 C2 C7 C6 -1.4(13) . . . . ?
C3 C4 C5 C6 0.2(14) . . . . ?
C4 C5 C6 C7 -0.7(14) . . . . ?
C5 C6 C7 C2 1.3(14) . . . . ?
C7 C2 C3 C4 0.9(13) . . . . ?
C8 C4 C5 C6 178.5(9) . . . . ?
C9 C10 C11 C12 177.2(7) . . . . ?
C9 C10 C15 C14 -174.8(8) . . . . ?
C10 C11 C12 C13 -1.5(13) . . . . ?
C10 C11 C12 C16 -179.2(8) . . . . ?
C11 C10 C15 C14 1.6(13) . . . . ?
C11 C12 C13 C14 0.1(13) . . . . ?
C12 C13 C14 C15 2.1(13) . . . . ?
C13 C14 C15 C10 -3.0(13) . . . . ?
C15 C10 C11 C12 0.6(13) . . . . ?
C16 C12 C13 C14 177.7(8) . . . . ?
C17 C18 C19 C20 -179.2(7) . . . . ?
C17 C18 C23 C22 -179.9(8) . . . . ?
C18 C19 C20 C21 -1.2(12) . . . . ?
C18 C19 C20 C24 -179.6(8) . . . . ?
C19 C18 C23 C22 -0.2(12) . . . . ?
C19 C20 C21 C22 0.4(13) . . . . ?
C20 C21 C22 C23 0.5(14) . . . . ?
C21 C22 C23 C18 -0.6(13) . . . . ?
C23 C18 C19 C20 1.1(12) . . . . ?
C24 C20 C21 C22 178.8(8) . . . . ?
C25 N1 C33 C28 -2.3(12) . . . . ?
C25 N1 C33 C32 176.2(8) . . . . ?
C25 C26 C27 C28 -2.3(13) . . . . ?
C26 C27 C28 C29 -179.9(9) . . . . ?
C26 C27 C28 C33 2.1(12) . . . . ?
C27 C28 C29 C30 179.8(9) . . . . ?
C27 C28 C33 N1 0.2(12) . . . . ?
C27 C28 C33 C32 -178.3(8) . . . . ?
C28 C29 C30 C31 -0.2(15) . . . . ?
C29 C28 C33 N1 -177.9(8) . . . . ?
C29 C28 C33 C32 3.6(12) . . . . ?
C29 C30 C31 C32 1.2(14) . . . . ?
C30 C31 C32 C33 0.3(13) . . . . ?
C31 C32 C33 N1 178.8(8) . . . . ?
C31 C32 C33 C28 -2.7(13) . . . . ?
C33 N1 C25 C26 2.1(13) . . . . ?
C33 C28 C29 C30 -2.2(14) . . . . ?

loop_
_twin_individual_id
_twin_individual_mass_fraction_refined
1 0.600(4)
2 0.400(4)
